data_1551089
loop_
_publ_author_name
'Cross, Justin'
'Lee, Tsung-Han'
'Kang, Chang-Jong'
'Yao, Yongxin'
'Cary, Samantha K.'
'Stritzinger, Jared'
'Polinski, Matthew'
'McKinley, Carla Dorothy'
'Albrecht-Schmitt, Thomas'
'Lanata, Nicola'

_publ_section_title
;
 Origins of the Odd Optical Observables in Plutonium and Americium
 Tungstates
;
_journal_name_full 'Chemical Science'
_journal_paper_doi 10.1039/C9SC01174A
_journal_year 2019
_chemical_formula_moiety La(W2O7)(OH)(H2O)
_chemical_formula_sum 'H0 La O9 W2'
_chemical_formula_weight 650.61
_chemical_melting_point ?
_chemical_name_common 'Lanthanum tungstate hydrate'
_chemical_name_systematic
;
 ?
;
_space_group_crystal_system monoclinic
_space_group_IT_number 11
_space_group_name_Hall '-P 2yb'
_space_group_name_H-M_alt 'P 1 21/m 1'
_symmetry_space_group_name_Hall '-P 2yb'
_symmetry_space_group_name_H-M 'P 1 21/m 1'
_audit_creation_method SHELXL-2013
_audit_update_record
;
2019-03-08 deposited with the CCDC.    2019-05-20 downloaded from the CCDC.
;
_cell_angle_alpha 90
_cell_angle_beta 106.044(4)
_cell_angle_gamma 90
_cell_formula_units_Z 2
_cell_length_a 5.991(3)
_cell_length_b 8.736(4)
_cell_length_c 7.165(3)
_cell_measurement_reflns_used 4350
_cell_measurement_temperature 296(2)
_cell_measurement_theta_max 28.355
_cell_measurement_theta_min 2.958
_cell_volume 360.4(3)
_computing_cell_refinement 'smart saint'
_computing_data_collection smart
_computing_data_reduction SAINT
_computing_molecular_graphics 'SHELXP-2013 (Sheldrick, 2013)'
_computing_publication_material 'SHELXCIF-97 (Sheldrick, 1997)'
_computing_structure_refinement 'SHELXL-2013 (Sheldrick, 2013)'
_computing_structure_solution 'SHELXS-2013 (Sheldrick, 2013)'
_diffrn_ambient_temperature 296(2)
_diffrn_detector_area_resol_mean 0
_diffrn_measured_fraction_theta_full 1.000
_diffrn_measured_fraction_theta_max 0.984
_diffrn_measurement_device_type 'BRUKER apex II'
_diffrn_measurement_method '0.5 wide w/ exposures'
_diffrn_radiation_monochromator 'Quazar optics'
_diffrn_radiation_source 'Imus microfocused'
_diffrn_radiation_type MoK\a
_diffrn_radiation_wavelength 0.71073
_diffrn_reflns_av_R_equivalents 0.0336
_diffrn_reflns_av_unetI/netI 0.0273
_diffrn_reflns_Laue_measured_fraction_full 1.000
_diffrn_reflns_Laue_measured_fraction_max 0.984
_diffrn_reflns_limit_h_max 8
_diffrn_reflns_limit_h_min -7
_diffrn_reflns_limit_k_max 11
_diffrn_reflns_limit_k_min -11
_diffrn_reflns_limit_l_max 9
_diffrn_reflns_limit_l_min -9
_diffrn_reflns_number 4350
_diffrn_reflns_point_group_measured_fraction_full 1.000
_diffrn_reflns_point_group_measured_fraction_max 0.984
_diffrn_reflns_theta_full 25.242
_diffrn_reflns_theta_max 28.355
_diffrn_reflns_theta_min 2.958
_exptl_absorpt_coefficient_mu 37.678
_exptl_absorpt_correction_T_max 0.89
_exptl_absorpt_correction_T_min 0.67
_exptl_absorpt_correction_type multi-scan
_exptl_absorpt_process_details SHELTXPREP
_exptl_crystal_colour colorless
_exptl_crystal_density_diffrn 5.996
_exptl_crystal_density_meas ?
_exptl_crystal_density_method 'not measured'
_exptl_crystal_description plate
_exptl_crystal_F_000 554
_exptl_crystal_size_max 0.07
_exptl_crystal_size_mid 0.04
_exptl_crystal_size_min 0.02
_refine_diff_density_max 4.459
_refine_diff_density_min -3.872
_refine_diff_density_rms 0.546
_refine_ls_extinction_coef 0.0013(3)
_refine_ls_extinction_expression Fc^*^=kFc[1+0.001xFc^2^\l^3^/sin(2\q)]^-1/4^
_refine_ls_extinction_method SHELXL
_refine_ls_goodness_of_fit_ref 1.220
_refine_ls_hydrogen_treatment undef
_refine_ls_matrix_type full
_refine_ls_number_parameters 62
_refine_ls_number_reflns 939
_refine_ls_number_restraints 6
_refine_ls_restrained_S_all 1.216
_refine_ls_R_factor_all 0.0352
_refine_ls_R_factor_gt 0.0330
_refine_ls_shift/su_max 0.000
_refine_ls_shift/su_mean 0.000
_refine_ls_structure_factor_coef Fsqd
_refine_ls_weighting_details 'w=1/[\s^2^(Fo^2^)+33.5123P] where P=(Fo^2^+2Fc^2^)/3'
_refine_ls_weighting_scheme calc
_refine_ls_wR_factor_gt 0.0814
_refine_ls_wR_factor_ref 0.0822
_reflns_Friedel_coverage 0.000
_reflns_number_gt 883
_reflns_number_total 939
_reflns_threshold_expression 'I > 2\s(I)'
_cod_data_source_file c9sc01174a2.cif
_cod_data_source_block LaWO
_cod_depositor_comments
;
The following automatic conversions were performed:

'_chemical_melting_point' value 'N/A' was changed to '?' - the value
is undefined or not given.

'_exptl_crystal_density_meas' value 'N/A' was changed to '?' - the
value is perceived as not measured.

Automatic conversion script
Id: cif_fix_values 4973 2017-02-22 13:04:09Z antanas 
;
_cod_database_code 1551089
_shelx_space_group_comment
;
The symmetry employed for this shelxl refinement is uniquely defined
by the following loop, which should always be used as a source of
symmetry information in preference to the above space-group names.
They are only intended as comments.
;
_shelx_estimated_absorpt_t_min 0.5
_shelx_estimated_absorpt_t_max 0.5
_shelxl_version_number 2013-4

loop_
_space_group_symop_operation_xyz
'x, y, z'
'-x, y+1/2, -z'
'-x, -y, -z'
'x, -y-1/2, z'

loop_
_atom_site_label
_atom_site_type_symbol
_atom_site_fract_x
_atom_site_fract_y
_atom_site_fract_z
_atom_site_U_iso_or_equiv
_atom_site_adp_type
_atom_site_occupancy
_atom_site_site_symmetry_order
_atom_site_calc_flag
_atom_site_refinement_flags_posn
_atom_site_refinement_flags_adp
_atom_site_refinement_flags_occupancy
W1 W 0.20291(8) 0.06278(6) 0.18037(7) 0.0044(2) Uani 1 1 d . . .
La1 La 0.26043(17) 0.2500 -0.28106(15) 0.0048(2) Uani 1 2 d S T P
O2 O 0.351(2) 0.2500 0.1197(19) 0.008(3) Uani 1 2 d S T P
O6 O -0.054(2) 0.2500 0.1562(19) 0.007(2) Uani 1 2 d S T P
O5 O -0.0604(15) -0.0652(11) 0.1298(13) 0.0077(18) Uani 1 1 d . . .
O4 O 0.2608(14) 0.0845(10) 0.4349(12) 0.0034(16) Uani 1 1 d . U .
O3 O 0.4159(14) -0.0702(10) 0.1624(12) 0.0051(17) Uani 1 1 d . . .
O1 O -0.163(3) 0.2500 -0.502(2) 0.017(3) Uani 1 2 d S T P

loop_
_atom_site_aniso_label
_atom_site_aniso_U_11
_atom_site_aniso_U_22
_atom_site_aniso_U_33
_atom_site_aniso_U_23
_atom_site_aniso_U_13
_atom_site_aniso_U_12
W1 0.0052(3) 0.0039(3) 0.0040(3) -0.00002(17) 0.00103(17) -0.00003(17)
La1 0.0050(5) 0.0044(5) 0.0049(5) 0.000 0.0014(4) 0.000
O2 0.014(7) 0.007(6) 0.008(6) 0.000 0.010(5) 0.000
O6 0.008(6) 0.004(6) 0.010(6) 0.000 0.003(5) 0.000
O5 0.005(4) 0.007(4) 0.008(4) -0.001(4) -0.003(3) -0.001(3)
O4 0.0032(18) 0.0036(18) 0.0033(18) -0.0001(10) 0.0008(10) 0.0004(10)
O3 0.003(4) 0.008(4) 0.005(4) 0.002(3) 0.001(3) 0.000(3)
O1 0.014(7) 0.028(9) 0.007(6) 0.000 0.002(6) 0.000

loop_
_atom_type_symbol
_atom_type_description
_atom_type_scat_dispersion_real
_atom_type_scat_dispersion_imag
_atom_type_scat_source
O O 0.0106 0.0060 'International Tables Vol C Tables 4.2.6.8 and 6.1.1.4'
La La -0.2871 2.4523 'International Tables Vol C Tables 4.2.6.8 and 6.1.1.4'
W W -0.8490 6.8722 'International Tables Vol C Tables 4.2.6.8 and 6.1.1.4'
H H 0.0000 0.0000 'International Tables Vol C Tables 4.2.6.8 and 6.1.1.4'

loop_
_geom_angle_atom_site_label_1
_geom_angle_atom_site_label_2
_geom_angle_atom_site_label_3
_geom_angle
_geom_angle_site_symmetry_1
_geom_angle_site_symmetry_3
O3 W1 O4 101.9(4) . .
O3 W1 O5 100.4(4) . .
O4 W1 O5 100.2(4) . .
O3 W1 O2 98.8(4) . .
O4 W1 O2 99.6(5) . .
O5 W1 O2 148.8(5) . .
O3 W1 O5 91.1(4) . 3
O4 W1 O5 166.7(4) . 3
O5 W1 O5 74.6(4) . 3
O2 W1 O5 80.7(5) . 3
O3 W1 O6 169.6(4) . .
O4 W1 O6 86.3(4) . .
O5 W1 O6 84.1(4) . .
O2 W1 O6 73.3(4) . .
O5 W1 O6 81.0(4) 3 .
O3 W1 W1 96.8(3) . 3
O4 W1 W1 139.0(3) . 3
O5 W1 W1 40.2(3) . 3
O2 W1 W1 113.2(4) . 3
O5 W1 W1 34.4(2) 3 3
O6 W1 W1 80.5(3) . 3
O5 La1 O5 83.0(4) 3 2
O5 La1 O3 135.1(3) 3 2_655
O5 La1 O3 82.0(3) 2 2_655
O5 La1 O3 82.0(3) 3 3_655
O5 La1 O3 135.1(3) 2 3_655
O3 La1 O3 79.5(4) 2_655 3_655
O5 La1 O4 95.2(3) 3 1_554
O5 La1 O4 149.1(3) 2 1_554
O3 La1 O4 118.3(3) 2_655 1_554
O3 La1 O4 74.5(3) 3_655 1_554
O5 La1 O4 149.1(3) 3 4_564
O5 La1 O4 95.2(3) 2 4_564
O3 La1 O4 74.5(3) 2_655 4_564
O3 La1 O4 118.3(3) 3_655 4_564
O4 La1 O4 70.8(4) 1_554 4_564
O5 La1 O1 75.8(3) 3 .
O5 La1 O1 75.8(3) 2 .
O3 La1 O1 139.2(2) 2_655 .
O3 La1 O1 139.2(2) 3_655 .
O4 La1 O1 73.9(3) 1_554 .
O4 La1 O1 73.9(3) 4_564 .
O5 La1 O2 61.2(3) 3 .
O5 La1 O2 61.2(3) 2 .
O3 La1 O2 74.5(3) 2_655 .
O3 La1 O2 74.5(3) 3_655 .
O4 La1 O2 143.2(2) 1_554 .
O4 La1 O2 143.2(2) 4_564 .
O1 La1 O2 120.8(4) . .
W1 O2 W1 112.7(6) 4_565 .
W1 O2 La1 105.0(4) 4_565 .
W1 O2 La1 105.0(4) . .
W1 O6 W1 95.0(5) 4_565 .
W1 O5 W1 105.4(4) . 3
W1 O5 La1 142.7(5) . 3
W1 O5 La1 111.3(4) 3 3
W1 O4 La1 149.1(5) . 1_556
W1 O3 La1 156.5(5) . 3_655

loop_
_geom_bond_atom_site_label_1
_geom_bond_atom_site_label_2
_geom_bond_distance
_geom_bond_site_symmetry_2
W1 O3 1.756(9) .
W1 O4 1.770(8) .
W1 O5 1.885(9) .
W1 O2 1.965(7) .
W1 O5 2.149(9) 3
W1 O6 2.218(9) .
W1 W1 3.2127(13) 3
La1 O5 2.437(9) 3
La1 O5 2.437(9) 2
La1 O3 2.457(9) 2_655
La1 O3 2.457(9) 3_655
La1 O4 2.497(9) 1_554
La1 O4 2.497(9) 4_564
La1 O1 2.592(15) .
La1 O2 2.771(13) .
O2 W1 1.965(7) 4_565
O6 W1 2.218(9) 4_565
O5 W1 2.149(9) 3
O5 La1 2.437(9) 3
O4 La1 2.497(8) 1_556
O3 La1 2.457(9) 3_655
